data_4122478
loop_
_publ_author_name
'Xu, Xin'
'Kehr, Gerald'
'Daniliuc, Constantin G.'
'Erker, Gerhard'

_publ_section_title
;
 Formation of unsaturated vicinal zr(+)/p frustrated lewis pairs by the
 unique 1,1-carbozirconation reactions.
;
_journal_issue 35
_journal_name_full 'Journal of the American Chemical Society'
_journal_page_first 12431
_journal_page_last 12443
_journal_paper_doi 10.1021/ja5068146
_journal_volume 136
_journal_year 2014
_chemical_formula_sum 'C70 H58 B F20 Hf P'
_chemical_formula_weight 1499.43
_chemical_name_systematic
; 
 ? 
;
_space_group_IT_number 2
_symmetry_cell_setting triclinic
_symmetry_space_group_name_Hall '-P 1'
_symmetry_space_group_name_H-M 'P -1'
_atom_sites_solution_hydrogens geom
_atom_sites_solution_primary direct
_atom_sites_solution_secondary difmap
_audit_creation_method SHELXL-97
_cell_angle_alpha 81.764(1)
_cell_angle_beta 82.500(1)
_cell_angle_gamma 83.311(1)
_cell_formula_units_Z 2
_cell_length_a 10.6448(1)
_cell_length_b 15.6854(2)
_cell_length_c 19.2083(3)
_cell_measurement_reflns_used 9906
_cell_measurement_temperature 223(2)
_cell_measurement_theta_max 28.28
_cell_measurement_theta_min 4.08
_cell_volume 3131.27(7)
_computing_cell_refinement 'Collect (Nonius B.V., 1998)'
_computing_data_collection 'Collect (Nonius B.V., 1998)'
_computing_data_reduction 'Denzo-SMN (Otwinowski & Minor, 1997)'
_computing_molecular_graphics 'XP (BrukerAXS, 2000)'
_computing_publication_material 'SHELXL-97 (Sheldrick, 1997)'
_computing_structure_refinement 'SHELXL-97 (Sheldrick, 1997)'
_computing_structure_solution 'SHELXS-97 (Sheldrick, 1990)'
_diffrn_ambient_temperature 223(2)
_diffrn_measured_fraction_theta_full 0.987
_diffrn_measured_fraction_theta_max 0.987
_diffrn_measurement_device_type 'Nonius KappaCCD APEXII'
_diffrn_measurement_method '\w and \f scans'
_diffrn_radiation_monochromator 'Montel mirror'
_diffrn_radiation_source 'rotating anode Nonius FR591'
_diffrn_radiation_type MoK\a
_diffrn_radiation_wavelength 0.71073
_diffrn_reflns_av_R_equivalents 0.041
_diffrn_reflns_av_sigmaI/netI 0.0256
_diffrn_reflns_limit_h_max 13
_diffrn_reflns_limit_h_min 0
_diffrn_reflns_limit_k_max 19
_diffrn_reflns_limit_k_min -19
_diffrn_reflns_limit_l_max 24
_diffrn_reflns_limit_l_min -23
_diffrn_reflns_number 32903
_diffrn_reflns_theta_full 26.37
_diffrn_reflns_theta_max 26.37
_diffrn_reflns_theta_min 4.10
_exptl_absorpt_coefficient_mu 1.794
_exptl_absorpt_correction_T_max 0.9481
_exptl_absorpt_correction_T_min 0.7502
_exptl_absorpt_correction_type multi-scan
_exptl_absorpt_process_details 'Denzo (Otwinowski, Borek, Majewski & Minor, 2003)'
_exptl_crystal_colour yellow
_exptl_crystal_density_diffrn 1.590
_exptl_crystal_density_method 'not measured'
_exptl_crystal_description plate
_exptl_crystal_F_000 1500
_exptl_crystal_size_max 0.17
_exptl_crystal_size_mid 0.13
_exptl_crystal_size_min 0.03
_refine_diff_density_max 1.538
_refine_diff_density_min -0.929
_refine_diff_density_rms 0.080
_refine_ls_extinction_method none
_refine_ls_goodness_of_fit_ref 1.062
_refine_ls_hydrogen_treatment constr
_refine_ls_matrix_type full
_refine_ls_number_parameters 950
_refine_ls_number_reflns 12639
_refine_ls_number_restraints 284
_refine_ls_restrained_S_all 1.065
_refine_ls_R_factor_all 0.0387
_refine_ls_R_factor_gt 0.0352
_refine_ls_shift/su_max 0.004
_refine_ls_shift/su_mean 0.000
_refine_ls_structure_factor_coef Fsqd
_refine_ls_weighting_details 'calc w=1/[\s^2^(Fo^2^)+(0.0365P)^2^+6.1267P] where P=(Fo^2^+2Fc^2^)/3'
_refine_ls_weighting_scheme calc
_refine_ls_wR_factor_gt 0.0848
_refine_ls_wR_factor_ref 0.0880
_reflns_number_gt 11930
_reflns_number_total 12639
_reflns_threshold_expression >2sigma(I)
_cod_data_source_file ja5068146_si_002.cif
_cod_data_source_block erk7355
_cod_depositor_comments 'Adding full bibliography for 4122478--4122491.cif.'
_cod_original_sg_symbol_H-M P-1
_cod_database_code 4122478

loop_
_symmetry_equiv_pos_as_xyz
'x, y, z'
'-x, -y, -z'

loop_
_atom_site_label
_atom_site_type_symbol
_atom_site_fract_x
_atom_site_fract_y
_atom_site_fract_z
_atom_site_U_iso_or_equiv
_atom_site_adp_type
_atom_site_occupancy
_atom_site_symmetry_multiplicity
_atom_site_calc_flag
_atom_site_refinement_flags
_atom_site_disorder_assembly
_atom_site_disorder_group
Hf1 Hf 0.392278(13) 1.271148(9) 1.335771(7) 0.03242(5) Uani 1 1 d . . .
P1 P 0.39848(9) 1.33006(6) 1.20008(5) 0.03728(19) Uani 1 1 d . . .
C1 C 0.4455(3) 1.2183(2) 1.23182(19) 0.0374(7) Uani 1 1 d . A .
C3 C 0.4938(4) 1.0593(2) 1.2355(2) 0.0478(9) Uani 1 1 d . A .
H3A H 0.4594 1.0608 1.2846 0.072 Uiso 1 1 calc R . .
H3B H 0.5801 1.0312 1.2330 0.072 Uiso 1 1 calc R . .
H3C H 0.4414 1.0274 1.2129 0.072 Uiso 1 1 calc R . .
C11 C 0.6189(4) 1.2178(3) 1.3524(2) 0.0448(8) Uani 1 1 d . . .
C12 C 0.6235(4) 1.3040(3) 1.3173(2) 0.0471(9) Uani 1 1 d . . .
C13 C 0.5561(4) 1.3598(3) 1.3638(2) 0.0480(9) Uani 1 1 d . . .
C14 C 0.5162(4) 1.3101(3) 1.4280(2) 0.0448(8) Uani 1 1 d . . .
C15 C 0.5530(4) 1.2229(3) 1.4209(2) 0.0423(8) Uani 1 1 d . . .
C16 C 0.1859(3) 1.3222(2) 1.4008(2) 0.0408(8) Uani 1 1 d . . .
C17 C 0.2276(3) 1.2452(2) 1.44201(19) 0.0401(8) Uani 1 1 d . . .
C18 C 0.2335(3) 1.1764(2) 1.40070(19) 0.0384(7) Uani 1 1 d . . .
C19 C 0.1847(3) 1.2099(2) 1.33622(19) 0.0392(8) Uani 1 1 d . . .
C20 C 0.1557(3) 1.3010(2) 1.33540(19) 0.0383(7) Uani 1 1 d . . .
C21 C 0.6925(5) 1.1388(3) 1.3269(3) 0.0678(13) Uani 1 1 d . . .
H21A H 0.7021 1.1458 1.2755 0.102 Uiso 1 1 calc R . .
H21B H 0.6473 1.0886 1.3452 0.102 Uiso 1 1 calc R . .
H21C H 0.7759 1.1309 1.3434 0.102 Uiso 1 1 calc R . .
C22 C 0.7085(4) 1.3292(4) 1.2507(3) 0.0738(15) Uani 1 1 d . . .
H22A H 0.6922 1.3909 1.2360 0.111 Uiso 1 1 calc R . .
H22B H 0.6915 1.2975 1.2137 0.111 Uiso 1 1 calc R . .
H22C H 0.7968 1.3156 1.2595 0.111 Uiso 1 1 calc R . .
C23 C 0.5449(6) 1.4571(3) 1.3530(3) 0.0763(15) Uani 1 1 d . . .
H23A H 0.5960 1.4774 1.3844 0.114 Uiso 1 1 calc R . .
H23B H 0.4565 1.4794 1.3635 0.114 Uiso 1 1 calc R . .
H23C H 0.5749 1.4775 1.3043 0.114 Uiso 1 1 calc R . .
C24 C 0.4724(5) 1.3484(4) 1.4964(3) 0.0676(13) Uani 1 1 d . . .
H24A H 0.5382 1.3807 1.5071 0.101 Uiso 1 1 calc R . .
H24B H 0.4559 1.3021 1.5346 0.101 Uiso 1 1 calc R . .
H24C H 0.3950 1.3868 1.4910 0.101 Uiso 1 1 calc R . .
C25 C 0.5534(5) 1.1469(3) 1.4793(3) 0.0653(13) Uani 1 1 d . . .
H25A H 0.6355 1.1378 1.4974 0.098 Uiso 1 1 calc R . .
H25B H 0.5380 1.0954 1.4605 0.098 Uiso 1 1 calc R . .
H25C H 0.4871 1.1590 1.5173 0.098 Uiso 1 1 calc R . .
C26 C 0.1554(4) 1.4115(3) 1.4237(3) 0.0600(11) Uani 1 1 d . . .
H26A H 0.1809 1.4107 1.4705 0.090 Uiso 1 1 calc R . .
H26B H 0.0645 1.4283 1.4250 0.090 Uiso 1 1 calc R . .
H26C H 0.2011 1.4529 1.3904 0.090 Uiso 1 1 calc R . .
C27 C 0.2309(4) 1.2334(3) 1.5207(2) 0.0587(11) Uani 1 1 d . . .
H27A H 0.1547 1.2084 1.5441 0.088 Uiso 1 1 calc R . .
H27B H 0.2345 1.2891 1.5363 0.088 Uiso 1 1 calc R . .
H27C H 0.3054 1.1950 1.5326 0.088 Uiso 1 1 calc R . .
C28 C 0.2627(4) 1.0815(3) 1.4265(2) 0.0534(10) Uani 1 1 d . . .
H28A H 0.1839 1.0545 1.4382 0.080 Uiso 1 1 calc R . .
H28B H 0.3069 1.0754 1.4683 0.080 Uiso 1 1 calc R . .
H28C H 0.3162 1.0538 1.3896 0.080 Uiso 1 1 calc R . .
C29 C 0.1467(4) 1.1539(3) 1.2866(2) 0.0539(10) Uani 1 1 d . . .
H29A H 0.2219 1.1209 1.2663 0.081 Uiso 1 1 calc R . .
H29B H 0.1057 1.1902 1.2491 0.081 Uiso 1 1 calc R . .
H29C H 0.0879 1.1145 1.3126 0.081 Uiso 1 1 calc R . .
C30 C 0.0814(4) 1.3630(3) 1.2854(2) 0.0530(10) Uani 1 1 d . . .
H30A H 0.0672 1.3343 1.2461 0.080 Uiso 1 1 calc R . .
H30B H 0.1288 1.4124 1.2678 0.080 Uiso 1 1 calc R . .
H30C H 0.0001 1.3825 1.3102 0.080 Uiso 1 1 calc R . .
C2 C 0.4947(3) 1.1505(2) 1.19785(19) 0.0388(7) Uani 1 1 d D . .
C31 C 0.5573(15) 1.1631(14) 1.1230(6) 0.039(4) Uani 0.50(3) 1 d PDU A 1
C32 C 0.5036(13) 1.1528(13) 1.0644(6) 0.071(4) Uani 0.50(3) 1 d PDU A 1
H32 H 0.4176 1.1423 1.0693 0.085 Uiso 0.50(3) 1 calc PR A 1
C33 C 0.5729(13) 1.1574(15) 0.9975(6) 0.082(4) Uani 0.50(3) 1 d PDU A 1
H33 H 0.5316 1.1525 0.9581 0.099 Uiso 0.50(3) 1 calc PR A 1
C34 C 0.6988(14) 1.1686(13) 0.9879(8) 0.065(4) Uani 0.50(3) 1 d PDU A 1
H34 H 0.7476 1.1646 0.9438 0.078 Uiso 0.50(3) 1 calc PR A 1
C35 C 0.7514(15) 1.1857(12) 1.0437(8) 0.070(4) Uani 0.50(3) 1 d PDU A 1
H35 H 0.8368 1.1979 1.0384 0.084 Uiso 0.50(3) 1 calc PR A 1
C36 C 0.6791(13) 1.1850(12) 1.1086(8) 0.057(3) Uani 0.50(3) 1 d PDU A 1
H36 H 0.7166 1.2009 1.1459 0.068 Uiso 0.50(3) 1 calc PR A 1
C31A C 0.5587(14) 1.1462(14) 1.1242(6) 0.037(3) Uani 0.50(3) 1 d PDU A 2
C32A C 0.5062(13) 1.1141(13) 1.0737(7) 0.066(4) Uani 0.50(3) 1 d PDU A 2
H32A H 0.4262 1.0926 1.0851 0.079 Uiso 0.50(3) 1 calc PR A 2
C33A C 0.5684(13) 1.1126(14) 1.0055(7) 0.076(4) Uani 0.50(3) 1 d PDU A 2
H33A H 0.5306 1.0898 0.9715 0.092 Uiso 0.50(3) 1 calc PR A 2
C34A C 0.6832(15) 1.1438(13) 0.9880(8) 0.067(4) Uani 0.50(3) 1 d PDU A 2
H34A H 0.7176 1.1549 0.9403 0.080 Uiso 0.50(3) 1 calc PR A 2
C35A C 0.7478(15) 1.1588(14) 1.0411(8) 0.072(4) Uani 0.50(3) 1 d PDU A 2
H35A H 0.8339 1.1692 1.0318 0.087 Uiso 0.50(3) 1 calc PR A 2
C36A C 0.6846(15) 1.1584(14) 1.1090(8) 0.068(5) Uani 0.50(3) 1 d PDU A 2
H36A H 0.7302 1.1668 1.1458 0.081 Uiso 0.50(3) 1 calc PR A 2
C41 C 0.2696(4) 1.3338(2) 1.14423(19) 0.0423(8) Uani 1 1 d . . .
C42 C 0.2281(4) 1.2604(3) 1.1263(2) 0.0544(10) Uani 1 1 d . . .
H42 H 0.2682 1.2056 1.1418 0.065 Uiso 1 1 calc R . .
C43 C 0.1285(5) 1.2666(3) 1.0861(3) 0.0695(13) Uani 1 1 d . . .
H43 H 0.1009 1.2163 1.0744 0.083 Uiso 1 1 calc R . .
C44 C 0.0692(5) 1.3468(4) 1.0629(3) 0.0717(14) Uani 1 1 d . . .
H44 H 0.0010 1.3510 1.0357 0.086 Uiso 1 1 calc R . .
C45 C 0.1099(5) 1.4206(3) 1.0798(2) 0.0621(12) Uani 1 1 d . . .
H45 H 0.0693 1.4751 1.0641 0.075 Uiso 1 1 calc R . .
C46 C 0.2107(4) 1.4147(3) 1.1198(2) 0.0522(10) Uani 1 1 d . . .
H46 H 0.2394 1.4653 1.1304 0.063 Uiso 1 1 calc R . .
C51 C 0.4993(4) 1.4051(3) 1.1444(2) 0.0440(8) Uani 1 1 d . . .
C52 C 0.4929(6) 1.4876(3) 1.1627(2) 0.0652(13) Uani 1 1 d . . .
H52 H 0.4426 1.5012 1.2044 0.078 Uiso 1 1 calc R . .
C53 C 0.5593(7) 1.5506(4) 1.1206(3) 0.087(2) Uani 1 1 d . . .
H53 H 0.5528 1.6068 1.1333 0.105 Uiso 1 1 calc R . .
C54 C 0.6334(7) 1.5311(4) 1.0612(3) 0.091(2) Uani 1 1 d . . .
H54 H 0.6812 1.5732 1.0336 0.110 Uiso 1 1 calc R . .
C55 C 0.6395(6) 1.4496(4) 1.0407(3) 0.0873(18) Uani 1 1 d . . .
H55 H 0.6903 1.4368 0.9990 0.105 Uiso 1 1 calc R . .
C56 C 0.5703(5) 1.3864(3) 1.0819(2) 0.0635(12) Uani 1 1 d . . .
H56 H 0.5719 1.3315 1.0673 0.076 Uiso 1 1 calc R . .
B1 B 0.8019(4) 1.2247(2) 0.6848(2) 0.0344(8) Uani 1 1 d . . .
C61 C 0.8681(3) 1.2993(2) 0.71603(19) 0.0358(7) Uani 1 1 d . . .
F62 F 1.0067(2) 1.34406(15) 0.61242(12) 0.0502(5) Uani 1 1 d . . .
C62 C 0.9649(3) 1.3476(2) 0.6807(2) 0.0422(8) Uani 1 1 d . . .
F63 F 1.1194(2) 1.44565(16) 0.67511(16) 0.0634(7) Uani 1 1 d . . .
C63 C 1.0274(4) 1.4015(2) 0.7135(2) 0.0468(9) Uani 1 1 d . . .
F64 F 1.0584(3) 1.45837(18) 0.81537(18) 0.0767(8) Uani 1 1 d . . .
C64 C 0.9963(4) 1.4084(3) 0.7831(3) 0.0530(10) Uani 1 1 d . . .
F65 F 0.8693(3) 1.36812(18) 0.89029(14) 0.0693(7) Uani 1 1 d . . .
C65 C 0.9012(4) 1.3625(3) 0.8208(2) 0.0498(9) Uani 1 1 d . . .
F66 F 0.7498(2) 1.26571(15) 0.82748(12) 0.0516(5) Uani 1 1 d . . .
C66 C 0.8405(4) 1.3102(2) 0.7870(2) 0.0427(8) Uani 1 1 d . . .
C71 C 0.8610(3) 1.1344(2) 0.73006(18) 0.0351(7) Uani 1 1 d . . .
F72 F 1.0637(2) 1.15396(14) 0.66811(12) 0.0477(5) Uani 1 1 d . . .
C72 C 0.9898(3) 1.1081(2) 0.7188(2) 0.0387(7) Uani 1 1 d . . .
F73 F 1.1759(2) 1.01554(17) 0.74098(16) 0.0668(7) Uani 1 1 d . . .
C73 C 1.0503(4) 1.0365(2) 0.7558(2) 0.0458(9) Uani 1 1 d . . .
F74 F 1.0368(3) 0.91645(17) 0.84451(17) 0.0756(8) Uani 1 1 d . . .
C74 C 0.9808(4) 0.9875(2) 0.8080(2) 0.0509(10) Uani 1 1 d . . .
F75 F 0.7843(3) 0.96369(16) 0.87527(14) 0.0634(7) Uani 1 1 d . . .
C75 C 0.8535(4) 1.0109(2) 0.8233(2) 0.0445(8) Uani 1 1 d . . .
F76 F 0.6707(2) 1.10201(14) 0.80565(12) 0.0463(5) Uani 1 1 d . . .
C76 C 0.7961(3) 1.0838(2) 0.78522(19) 0.0374(7) Uani 1 1 d . . .
C81 C 0.6444(3) 1.2341(2) 0.69380(18) 0.0346(7) Uani 1 1 d . . .
F82 F 0.6088(2) 1.37317(13) 0.73199(14) 0.0504(5) Uani 1 1 d . . .
C82 C 0.5626(3) 1.3038(2) 0.71391(19) 0.0380(7) Uani 1 1 d . . .
F83 F 0.3577(2) 1.37724(16) 0.73871(15) 0.0597(6) Uani 1 1 d . . .
C83 C 0.4315(4) 1.3087(2) 0.7166(2) 0.0435(8) Uani 1 1 d . . .
F84 F 0.2494(2) 1.24762(17) 0.69749(15) 0.0608(6) Uani 1 1 d . . .
C84 C 0.3754(3) 1.2428(3) 0.6965(2) 0.0432(8) Uani 1 1 d . . .
F85 F 0.3993(2) 1.10723(15) 0.65519(13) 0.0515(5) Uani 1 1 d . . .
C85 C 0.4520(3) 1.1723(2) 0.67544(19) 0.0394(8) Uani 1 1 d . . .
F86 F 0.6506(2) 1.09784(13) 0.65342(12) 0.0441(5) Uani 1 1 d . . .
C86 C 0.5815(3) 1.1695(2) 0.67460(18) 0.0366(7) Uani 1 1 d . . .
C91 C 0.8350(3) 1.2271(2) 0.59779(19) 0.0379(7) Uani 1 1 d . . .
F92 F 0.7542(2) 1.37509(14) 0.58462(13) 0.0540(6) Uani 1 1 d . . .
C92 C 0.8046(4) 1.3041(2) 0.5546(2) 0.0432(8) Uani 1 1 d . . .
F93 F 0.7965(3) 1.39133(19) 0.44373(14) 0.0702(8) Uani 1 1 d . . .
C93 C 0.8241(4) 1.3136(3) 0.4814(2) 0.0528(10) Uani 1 1 d . . .
F94 F 0.8888(2) 1.2511(2) 0.37683(13) 0.0710(8) Uani 1 1 d . . .
C94 C 0.8715(4) 1.2431(3) 0.4481(2) 0.0524(10) Uani 1 1 d . . .
F95 F 0.9429(3) 1.09568(19) 0.45443(14) 0.0659(7) Uani 1 1 d . . .
C95 C 0.8996(3) 1.1653(3) 0.4870(2) 0.0478(9) Uani 1 1 d . . .
F96 F 0.9114(2) 1.07878(14) 0.59378(12) 0.0486(5) Uani 1 1 d . . .
C96 C 0.8812(3) 1.1585(2) 0.5603(2) 0.0414(8) Uani 1 1 d . . .
C101 C 1.136(2) 1.0915(14) 0.9352(16) 0.110(6) Uani 0.461(17) 1 d PDU B 1
H10A H 1.1232 1.0509 0.9031 0.132 Uiso 0.461(17) 1 calc PR B 1
H10B H 1.1019 1.0703 0.9837 0.132 Uiso 0.461(17) 1 calc PR B 1
C102 C 1.0827(17) 1.1784(16) 0.913(2) 0.116(8) Uani 0.461(17) 1 d PDU B 1
H10C H 1.0251 1.1995 0.9520 0.139 Uiso 0.461(17) 1 calc PR B 1
H10D H 1.0323 1.1772 0.8737 0.139 Uiso 0.461(17) 1 calc PR B 1
C103 C 1.1790(17) 1.2384(11) 0.8895(11) 0.103(5) Uani 0.461(17) 1 d PDU B 1
H10E H 1.1770 1.2600 0.8391 0.124 Uiso 0.461(17) 1 calc PR B 1
H10F H 1.1616 1.2880 0.9163 0.124 Uiso 0.461(17) 1 calc PR B 1
C104 C 1.2998(14) 1.1953(12) 0.9006(10) 0.101(6) Uani 0.461(17) 1 d PDU B 1
H10G H 1.3397 1.2231 0.9334 0.121 Uiso 0.461(17) 1 calc PR B 1
H10H H 1.3557 1.1956 0.8558 0.121 Uiso 0.461(17) 1 calc PR B 1
C105 C 1.2764(19) 1.1085(13) 0.9302(14) 0.137(7) Uani 0.461(17) 1 d PDU B 1
H10I H 1.3038 1.0967 0.9777 0.164 Uiso 0.461(17) 1 calc PR B 1
H10J H 1.3282 1.0681 0.9009 0.164 Uiso 0.461(17) 1 calc PR B 1
C111 C 1.0932(19) 1.0959(13) 0.9498(12) 0.113(5) Uani 0.539(17) 1 d PDU B 2
H11A H 1.0368 1.0519 0.9464 0.136 Uiso 0.539(17) 1 calc PR B 2
H11B H 1.0888 1.1068 0.9991 0.136 Uiso 0.539(17) 1 calc PR B 2
C112 C 1.0690(15) 1.1732(14) 0.9025(15) 0.105(5) Uani 0.539(17) 1 d PDU B 2
H11C H 1.0157 1.2164 0.9284 0.126 Uiso 0.539(17) 1 calc PR B 2
H11D H 1.0223 1.1608 0.8650 0.126 Uiso 0.539(17) 1 calc PR B 2
C113 C 1.1871(18) 1.2084(13) 0.8708(13) 0.148(7) Uani 0.539(17) 1 d PDU B 2
H11E H 1.2069 1.2519 0.8985 0.178 Uiso 0.539(17) 1 calc PR B 2
H11F H 1.1777 1.2364 0.8225 0.178 Uiso 0.539(17) 1 calc PR B 2
C114 C 1.2904(13) 1.1382(10) 0.8693(7) 0.097(5) Uani 0.539(17) 1 d PDU B 2
H11G H 1.3130 1.1212 0.8217 0.116 Uiso 0.539(17) 1 calc PR B 2
H11H H 1.3663 1.1535 0.8866 0.116 Uiso 0.539(17) 1 calc PR B 2
C115 C 1.2315(18) 1.0728(10) 0.9166(10) 0.130(6) Uani 0.539(17) 1 d PDU B 2
H11I H 1.2844 1.0547 0.9552 0.156 Uiso 0.539(17) 1 calc PR B 2
H11J H 1.2319 1.0227 0.8913 0.156 Uiso 0.539(17) 1 calc PR B 2

loop_
_atom_site_aniso_label
_atom_site_aniso_U_11
_atom_site_aniso_U_22
_atom_site_aniso_U_33
_atom_site_aniso_U_23
_atom_site_aniso_U_13
_atom_site_aniso_U_12
Hf1 0.03031(8) 0.03292(8) 0.03296(8) -0.00316(5) -0.00059(5) -0.00354(5)
P1 0.0408(5) 0.0337(4) 0.0356(4) -0.0020(3) -0.0016(4) -0.0027(4)
C1 0.0347(18) 0.0385(18) 0.0390(18) -0.0021(14) -0.0053(14) -0.0057(14)
C3 0.048(2) 0.0373(19) 0.056(2) -0.0033(16) -0.0045(18) -0.0032(16)
C11 0.0359(19) 0.051(2) 0.049(2) -0.0117(17) -0.0109(16) -0.0006(16)
C12 0.0336(19) 0.066(3) 0.043(2) 0.0002(18) -0.0058(15) -0.0153(17)
C13 0.045(2) 0.041(2) 0.062(2) -0.0043(17) -0.0155(18) -0.0120(16)
C14 0.0383(19) 0.051(2) 0.048(2) -0.0117(17) -0.0074(16) -0.0077(16)
C15 0.0372(19) 0.048(2) 0.0420(19) -0.0011(16) -0.0088(15) -0.0093(15)
C16 0.0328(18) 0.0399(19) 0.049(2) -0.0119(15) 0.0053(15) -0.0033(14)
C17 0.0303(17) 0.048(2) 0.0408(19) -0.0051(15) 0.0035(14) -0.0066(14)
C18 0.0307(17) 0.0387(18) 0.0438(19) -0.0020(14) 0.0020(14) -0.0065(14)
C19 0.0312(17) 0.0429(19) 0.0436(19) -0.0055(15) 0.0013(14) -0.0101(14)
C20 0.0307(17) 0.0393(18) 0.0432(19) -0.0027(14) 0.0000(14) -0.0039(14)
C21 0.051(3) 0.071(3) 0.088(4) -0.034(3) -0.024(2) 0.017(2)
C22 0.044(2) 0.126(5) 0.049(3) 0.008(3) -0.001(2) -0.023(3)
C23 0.090(4) 0.047(3) 0.098(4) -0.002(3) -0.036(3) -0.014(2)
C24 0.054(3) 0.092(4) 0.064(3) -0.037(3) -0.003(2) -0.009(2)
C25 0.055(3) 0.069(3) 0.067(3) 0.019(2) -0.019(2) -0.011(2)
C26 0.051(2) 0.045(2) 0.085(3) -0.025(2) 0.002(2) -0.0008(18)
C27 0.048(2) 0.087(3) 0.039(2) -0.008(2) 0.0031(17) -0.012(2)
C28 0.051(2) 0.038(2) 0.067(3) 0.0040(18) 0.000(2) -0.0069(17)
C29 0.052(2) 0.060(3) 0.054(2) -0.0161(19) -0.0009(19) -0.017(2)
C30 0.038(2) 0.057(2) 0.057(2) 0.0060(19) -0.0008(18) 0.0050(17)
C2 0.0350(18) 0.0396(18) 0.0417(19) -0.0061(14) -0.0026(14) -0.0038(14)
C31 0.047(6) 0.026(7) 0.044(5) -0.009(4) -0.002(4) 0.003(4)
C32 0.058(5) 0.093(8) 0.065(6) -0.021(6) -0.005(4) -0.014(6)
C33 0.091(7) 0.101(9) 0.055(5) -0.015(6) -0.010(5) -0.007(7)
C34 0.067(6) 0.065(8) 0.056(6) 0.008(5) 0.005(5) -0.007(5)
C35 0.074(6) 0.063(8) 0.066(6) -0.013(5) 0.025(5) -0.016(5)
C36 0.058(6) 0.055(7) 0.059(5) -0.018(5) 0.013(4) -0.017(5)
C31A 0.042(5) 0.027(7) 0.041(5) -0.005(3) -0.001(4) 0.004(4)
C32A 0.067(6) 0.076(8) 0.060(6) -0.032(5) -0.002(4) -0.008(5)
C33A 0.088(7) 0.089(8) 0.055(6) -0.030(6) -0.003(5) 0.001(6)
C34A 0.077(7) 0.066(8) 0.049(5) -0.010(5) 0.021(5) -0.002(5)
C35A 0.069(6) 0.079(9) 0.067(6) -0.022(6) 0.017(5) -0.014(6)
C36A 0.071(7) 0.071(9) 0.061(6) -0.020(5) -0.002(5) -0.004(6)
C41 0.045(2) 0.043(2) 0.0367(18) -0.0039(15) -0.0035(15) -0.0016(16)
C42 0.062(3) 0.048(2) 0.054(2) -0.0037(18) -0.017(2) -0.0044(19)
C43 0.080(3) 0.061(3) 0.074(3) -0.006(2) -0.033(3) -0.013(2)
C44 0.068(3) 0.082(4) 0.068(3) -0.002(3) -0.029(3) -0.005(3)
C45 0.066(3) 0.062(3) 0.055(3) 0.000(2) -0.014(2) 0.008(2)
C46 0.061(3) 0.045(2) 0.048(2) 0.0004(17) -0.0106(19) 0.0008(18)
C51 0.048(2) 0.045(2) 0.0382(19) -0.0003(15) -0.0048(16) -0.0083(16)
C52 0.100(4) 0.048(2) 0.050(2) -0.0058(19) 0.000(2) -0.026(2)
C53 0.147(6) 0.062(3) 0.059(3) 0.003(2) -0.007(3) -0.053(4)
C54 0.121(5) 0.090(4) 0.066(3) 0.008(3) 0.005(3) -0.060(4)
C55 0.105(5) 0.095(4) 0.054(3) 0.000(3) 0.025(3) -0.030(4)
C56 0.073(3) 0.061(3) 0.052(2) -0.004(2) 0.007(2) -0.010(2)
B1 0.0306(18) 0.0288(18) 0.043(2) -0.0040(15) -0.0028(15) -0.0012(14)
C61 0.0316(17) 0.0309(16) 0.0440(19) -0.0051(14) -0.0051(14) 0.0018(13)
F62 0.0432(12) 0.0513(13) 0.0553(13) -0.0072(10) 0.0063(10) -0.0143(10)
C62 0.0337(18) 0.0320(17) 0.061(2) -0.0054(16) -0.0075(16) -0.0003(14)
F63 0.0450(13) 0.0478(13) 0.100(2) -0.0061(13) -0.0087(13) -0.0175(11)
C63 0.0356(19) 0.0321(18) 0.073(3) -0.0062(17) -0.0090(18) -0.0032(14)
F64 0.0768(19) 0.0628(17) 0.105(2) -0.0340(16) -0.0332(17) -0.0137(14)
C64 0.049(2) 0.042(2) 0.075(3) -0.0184(19) -0.022(2) -0.0017(17)
F65 0.090(2) 0.0652(16) 0.0597(16) -0.0231(13) -0.0180(14) -0.0062(14)
C65 0.053(2) 0.044(2) 0.054(2) -0.0147(17) -0.0144(19) 0.0040(17)
F66 0.0573(14) 0.0497(13) 0.0468(12) -0.0068(10) 0.0013(10) -0.0092(10)
C66 0.043(2) 0.0346(18) 0.051(2) -0.0068(15) -0.0068(16) -0.0012(15)
C71 0.0355(17) 0.0328(16) 0.0376(17) -0.0054(13) -0.0050(14) -0.0041(13)
F72 0.0343(11) 0.0476(12) 0.0585(13) -0.0040(10) 0.0027(10) -0.0055(9)
C72 0.0338(18) 0.0354(17) 0.047(2) -0.0067(14) -0.0038(15) -0.0025(14)
F73 0.0431(14) 0.0587(15) 0.095(2) -0.0106(14) -0.0097(13) 0.0148(11)
C73 0.040(2) 0.0400(19) 0.059(2) -0.0144(17) -0.0110(17) 0.0050(15)
F74 0.0789(19) 0.0462(14) 0.097(2) 0.0135(14) -0.0312(17) 0.0104(13)
C74 0.056(2) 0.0364(19) 0.060(2) 0.0014(17) -0.020(2) 0.0010(17)
F75 0.0703(17) 0.0551(14) 0.0595(15) 0.0183(12) -0.0074(13) -0.0153(12)
C75 0.053(2) 0.0368(19) 0.044(2) 0.0020(15) -0.0087(17) -0.0093(16)
F76 0.0372(11) 0.0504(12) 0.0478(12) 0.0015(10) 0.0011(9) -0.0067(9)
C76 0.0359(18) 0.0354(17) 0.0412(18) -0.0046(14) -0.0046(14) -0.0047(14)
C81 0.0331(17) 0.0313(16) 0.0383(17) -0.0021(13) -0.0025(13) -0.0030(13)
F82 0.0408(12) 0.0335(11) 0.0796(16) -0.0177(10) -0.0094(11) 0.0001(9)
C82 0.0355(18) 0.0341(17) 0.0447(19) -0.0047(14) -0.0055(14) -0.0047(14)
F83 0.0388(12) 0.0494(13) 0.0902(19) -0.0219(12) -0.0003(12) 0.0067(10)
C83 0.0374(19) 0.0379(19) 0.052(2) -0.0037(16) -0.0010(16) 0.0025(15)
F84 0.0309(11) 0.0662(16) 0.0861(18) -0.0105(13) -0.0089(11) -0.0045(10)
C84 0.0264(17) 0.052(2) 0.049(2) -0.0002(17) -0.0050(15) -0.0040(15)
F85 0.0487(13) 0.0472(12) 0.0628(14) -0.0042(10) -0.0148(11) -0.0167(10)
C85 0.0384(19) 0.0396(18) 0.0407(18) 0.0020(14) -0.0075(15) -0.0121(15)
F86 0.0434(12) 0.0330(10) 0.0570(13) -0.0117(9) -0.0041(10) -0.0031(8)
C86 0.0383(18) 0.0319(16) 0.0381(18) -0.0014(13) -0.0035(14) -0.0028(13)
C91 0.0302(17) 0.0403(18) 0.0431(19) -0.0017(14) -0.0033(14) -0.0083(14)
F92 0.0548(14) 0.0405(12) 0.0631(15) 0.0039(10) -0.0091(11) -0.0009(10)
C92 0.0362(19) 0.043(2) 0.049(2) -0.0002(16) -0.0051(16) -0.0085(15)
F93 0.0649(17) 0.0772(18) 0.0624(16) 0.0283(14) -0.0176(13) -0.0161(14)
C93 0.039(2) 0.067(3) 0.049(2) 0.016(2) -0.0113(17) -0.0168(19)
F94 0.0498(15) 0.126(3) 0.0386(13) -0.0010(14) -0.0041(11) -0.0284(15)
C94 0.035(2) 0.086(3) 0.037(2) -0.005(2) 0.0007(15) -0.019(2)
F95 0.0599(16) 0.0870(19) 0.0562(15) -0.0344(14) 0.0032(12) -0.0092(14)
C95 0.0285(18) 0.065(3) 0.052(2) -0.0141(19) -0.0018(16) -0.0108(17)
F96 0.0532(13) 0.0397(11) 0.0531(13) -0.0131(10) -0.0023(10) -0.0014(9)
C96 0.0344(18) 0.048(2) 0.0434(19) -0.0069(16) -0.0036(15) -0.0091(15)
C101 0.114(10) 0.111(9) 0.110(10) -0.019(7) -0.020(8) -0.017(8)
C102 0.114(10) 0.125(10) 0.106(10) -0.014(8) -0.026(8) 0.016(8)
C103 0.123(8) 0.092(8) 0.092(8) -0.020(6) -0.008(7) 0.003(7)
C104 0.090(8) 0.107(9) 0.103(9) 0.004(7) -0.021(7) -0.013(7)
C105 0.127(10) 0.132(10) 0.155(10) -0.020(8) -0.039(8) -0.003(8)
C111 0.129(9) 0.114(8) 0.102(8) -0.030(6) -0.008(8) -0.026(7)
C112 0.103(8) 0.117(8) 0.102(8) -0.023(6) -0.046(6) 0.011(6)
C113 0.152(10) 0.139(10) 0.131(10) 0.011(8) 0.017(8) 0.006(8)
C114 0.097(7) 0.106(8) 0.081(7) -0.004(6) 0.004(6) -0.005(6)
C115 0.128(9) 0.108(8) 0.153(9) -0.026(7) -0.013(7) 0.000(7)

loop_
_atom_type_symbol
_atom_type_description
_atom_type_scat_dispersion_real
_atom_type_scat_dispersion_imag
_atom_type_scat_source
C C 0.0033 0.0016 'International Tables Vol C Tables 4.2.6.8 and 6.1.1.4'
H H 0.0000 0.0000 'International Tables Vol C Tables 4.2.6.8 and 6.1.1.4'
B B 0.0013 0.0007 'International Tables Vol C Tables 4.2.6.8 and 6.1.1.4'
F F 0.0171 0.0103 'International Tables Vol C Tables 4.2.6.8 and 6.1.1.4'
P P 0.1023 0.0942 'International Tables Vol C Tables 4.2.6.8 and 6.1.1.4'
Hf Hf -0.5830 6.1852 'International Tables Vol C Tables 4.2.6.8 and 6.1.1.4'

loop_
_geom_angle_atom_site_label_1
_geom_angle_atom_site_label_2
_geom_angle_atom_site_label_3
_geom_angle
C1 Hf1 C18 103.94(12)
C1 Hf1 C16 133.46(13)
C18 Hf1 C16 54.82(12)
C1 Hf1 C15 112.90(13)
C18 Hf1 C15 94.08(12)
C16 Hf1 C15 109.77(13)
C1 Hf1 C11 82.55(13)
C18 Hf1 C11 114.62(13)
C16 Hf1 C11 142.47(13)
C15 Hf1 C11 32.90(13)
C1 Hf1 C13 112.84(14)
C18 Hf1 C13 138.12(13)
C16 Hf1 C13 106.74(13)
C15 Hf1 C13 53.90(13)
C11 Hf1 C13 54.19(13)
C1 Hf1 C20 100.24(12)
C18 Hf1 C20 54.86(12)
C16 Hf1 C20 33.25(12)
C15 Hf1 C20 139.78(12)
C11 Hf1 C20 169.45(12)
C13 Hf1 C20 131.91(13)
C1 Hf1 C19 84.65(12)
C18 Hf1 C19 32.95(12)
C16 Hf1 C19 54.75(12)
C15 Hf1 C19 126.53(12)
C11 Hf1 C19 138.59(13)
C13 Hf1 C19 161.43(14)
C20 Hf1 C19 32.98(12)
C1 Hf1 C14 134.54(13)
C18 Hf1 C14 106.03(13)
C16 Hf1 C14 91.91(13)
C15 Hf1 C14 32.35(13)
C11 Hf1 C14 54.06(13)
C13 Hf1 C14 32.44(13)
C20 Hf1 C14 124.94(12)
C19 Hf1 C14 135.93(12)
C1 Hf1 C17 136.16(12)
C18 Hf1 C17 32.92(12)
C16 Hf1 C17 32.54(12)
C15 Hf1 C17 85.59(12)
C11 Hf1 C17 116.96(13)
C13 Hf1 C17 110.08(13)
C20 Hf1 C17 54.31(12)
C19 Hf1 C17 54.19(12)
C14 Hf1 C17 82.02(12)
C1 Hf1 C12 82.98(13)
C18 Hf1 C12 146.54(13)
C16 Hf1 C12 139.15(13)
C15 Hf1 C12 54.05(12)
C11 Hf1 C12 32.79(13)
C13 Hf1 C12 32.41(14)
C20 Hf1 C12 157.27(13)
C19 Hf1 C12 166.07(13)
C14 Hf1 C12 53.69(13)
C17 Hf1 C12 135.19(12)
C1 Hf1 P1 42.53(9)
C18 Hf1 P1 123.79(9)
C16 Hf1 P1 110.25(9)
C15 Hf1 P1 136.08(9)
C11 Hf1 P1 104.55(10)
C13 Hf1 P1 97.30(10)
C20 Hf1 P1 83.93(9)
C19 Hf1 P1 91.64(9)
C14 Hf1 P1 129.74(10)
C17 Hf1 P1 138.23(9)
C12 Hf1 P1 83.54(9)
C1 P1 C51 126.17(18)
C1 P1 C41 108.67(17)
C51 P1 C41 100.09(17)
C1 P1 Hf1 57.36(12)
C51 P1 Hf1 130.53(13)
C41 P1 Hf1 126.87(13)
C2 C1 P1 132.1(3)
C2 C1 Hf1 147.6(3)
P1 C1 Hf1 80.11(14)
C2 C3 H3A 109.5
C2 C3 H3B 109.5
H3A C3 H3B 109.5
C2 C3 H3C 109.5
H3A C3 H3C 109.5
H3B C3 H3C 109.5
C15 C11 C12 107.4(3)
C15 C11 C21 126.1(4)
C12 C11 C21 125.5(4)
C15 C11 Hf1 73.3(2)
C12 C11 Hf1 75.0(2)
C21 C11 Hf1 126.5(3)
C13 C12 C11 107.3(3)
C13 C12 C22 126.9(4)
C11 C12 C22 124.6(4)
C13 C12 Hf1 72.4(2)
C11 C12 Hf1 72.2(2)
C22 C12 Hf1 130.7(3)
C14 C13 C12 108.7(4)
C14 C13 C23 123.7(4)
C12 C13 C23 126.9(4)
C14 C13 Hf1 74.3(2)
C12 C13 Hf1 75.2(2)
C23 C13 Hf1 124.2(3)
C15 C14 C13 108.1(4)
C15 C14 C24 126.8(4)
C13 C14 C24 123.4(4)
C15 C14 Hf1 73.0(2)
C13 C14 Hf1 73.2(2)
C24 C14 Hf1 131.2(3)
C14 C15 C11 108.4(3)
C14 C15 C25 127.4(4)
C11 C15 C25 122.7(4)
C14 C15 Hf1 74.7(2)
C11 C15 Hf1 73.8(2)
C25 C15 Hf1 128.5(3)
C17 C16 C20 108.3(3)
C17 C16 C26 127.5(4)
C20 C16 C26 123.5(4)
C17 C16 Hf1 75.4(2)
C20 C16 Hf1 74.1(2)
C26 C16 Hf1 124.2(3)
C16 C17 C18 108.0(3)
C16 C17 C27 125.6(4)
C18 C17 C27 124.5(4)
C16 C17 Hf1 72.1(2)
C18 C17 Hf1 71.4(2)
C27 C17 Hf1 134.4(3)
C19 C18 C17 108.2(3)
C19 C18 C28 125.3(4)
C17 C18 C28 125.6(4)
C19 C18 Hf1 74.8(2)
C17 C18 Hf1 75.7(2)
C28 C18 Hf1 124.5(3)
C18 C19 C20 108.0(3)
C18 C19 C29 123.3(3)
C20 C19 C29 127.5(4)
C18 C19 Hf1 72.2(2)
C20 C19 Hf1 73.5(2)
C29 C19 Hf1 129.6(3)
C19 C20 C16 107.3(3)
C19 C20 C30 128.4(4)
C16 C20 C30 123.1(3)
C19 C20 Hf1 73.5(2)
C16 C20 Hf1 72.6(2)
C30 C20 Hf1 129.2(3)
C11 C21 H21A 109.5
C11 C21 H21B 109.5
H21A C21 H21B 109.5
C11 C21 H21C 109.5
H21A C21 H21C 109.5
H21B C21 H21C 109.5
C12 C22 H22A 109.5
C12 C22 H22B 109.5
H22A C22 H22B 109.5
C12 C22 H22C 109.5
H22A C22 H22C 109.5
H22B C22 H22C 109.5
C13 C23 H23A 109.5
C13 C23 H23B 109.5
H23A C23 H23B 109.5
C13 C23 H23C 109.5
H23A C23 H23C 109.5
H23B C23 H23C 109.5
C14 C24 H24A 109.5
C14 C24 H24B 109.5
H24A C24 H24B 109.5
C14 C24 H24C 109.5
H24A C24 H24C 109.5
H24B C24 H24C 109.5
C15 C25 H25A 109.5
C15 C25 H25B 109.5
H25A C25 H25B 109.5
C15 C25 H25C 109.5
H25A C25 H25C 109.5
H25B C25 H25C 109.5
C16 C26 H26A 109.5
C16 C26 H26B 109.5
H26A C26 H26B 109.5
C16 C26 H26C 109.5
H26A C26 H26C 109.5
H26B C26 H26C 109.5
C17 C27 H27A 109.5
C17 C27 H27B 109.5
H27A C27 H27B 109.5
C17 C27 H27C 109.5
H27A C27 H27C 109.5
H27B C27 H27C 109.5
C18 C28 H28A 109.5
C18 C28 H28B 109.5
H28A C28 H28B 109.5
C18 C28 H28C 109.5
H28A C28 H28C 109.5
H28B C28 H28C 109.5
C19 C29 H29A 109.5
C19 C29 H29B 109.5
H29A C29 H29B 109.5
C19 C29 H29C 109.5
H29A C29 H29C 109.5
H29B C29 H29C 109.5
C20 C30 H30A 109.5
C20 C30 H30B 109.5
H30A C30 H30B 109.5
C20 C30 H30C 109.5
H30A C30 H30C 109.5
H30B C30 H30C 109.5
C1 C2 C31A 131.4(9)
C1 C2 C31 121.4(9)
C31A C2 C31 10.0(15)
C1 C2 C3 120.6(3)
C31A C2 C3 108.0(9)
C31 C2 C3 117.9(9)
C36 C31 C32 113.8(10)
C36 C31 C2 120.5(10)
C32 C31 C2 125.6(11)
C31 C32 C33 121.8(11)
C31 C32 H32 119.1
C33 C32 H32 119.1
C34 C33 C32 121.5(12)
C34 C33 H33 119.3
C32 C33 H33 119.3
C35 C34 C33 117.7(13)
C35 C34 H34 121.1
C33 C34 H34 121.1
C34 C35 C36 119.4(13)
C34 C35 H35 120.3
C36 C35 H35 120.3
C31 C36 C35 125.0(12)
C31 C36 H36 117.5
C35 C36 H36 117.5
C32A C31A C36A 115.8(10)
C32A C31A C2 123.3(10)
C36A C31A C2 119.6(10)
C31A C32A C33A 121.4(11)
C31A C32A H32A 119.3
C33A C32A H32A 119.3
C34A C33A C32A 120.1(11)
C34A C33A H33A 119.9
C32A C33A H33A 119.9
C33A C34A C35A 118.4(12)
C33A C34A H34A 120.8
C35A C34A H34A 120.8
C34A C35A C36A 119.1(13)
C34A C35A H35A 120.4
C36A C35A H35A 120.4
C31A C36A C35A 122.2(12)
C31A C36A H36A 118.9
C35A C36A H36A 118.9
C42 C41 C46 119.0(4)
C42 C41 P1 123.1(3)
C46 C41 P1 117.9(3)
C43 C42 C41 120.7(4)
C43 C42 H42 119.6
C41 C42 H42 119.6
C42 C43 C44 120.1(5)
C42 C43 H43 119.9
C44 C43 H43 119.9
C45 C44 C43 119.9(5)
C45 C44 H44 120.0
C43 C44 H44 120.0
C44 C45 C46 120.2(4)
C44 C45 H45 119.9
C46 C45 H45 119.9
C45 C46 C41 120.0(4)
C45 C46 H46 120.0
C41 C46 H46 120.0
C52 C51 C56 119.1(4)
C52 C51 P1 117.1(3)
C56 C51 P1 123.4(3)
C51 C52 C53 121.1(5)
C51 C52 H52 119.5
C53 C52 H52 119.5
C54 C53 C52 119.8(5)
C54 C53 H53 120.1
C52 C53 H53 120.1
C53 C54 C55 120.4(5)
C53 C54 H54 119.8
C55 C54 H54 119.8
C54 C55 C56 120.2(5)
C54 C55 H55 119.9
C56 C55 H55 119.9
C51 C56 C55 119.4(5)
C51 C56 H56 120.3
C55 C56 H56 120.3
C61 B1 C81 115.9(3)
C61 B1 C71 102.0(3)
C81 B1 C71 111.9(3)
C61 B1 C91 112.8(3)
C81 B1 C91 101.3(3)
C71 B1 C91 113.5(3)
C66 C61 C62 113.2(3)
C66 C61 B1 119.6(3)
C62 C61 B1 126.7(3)
F62 C62 C61 122.0(3)
F62 C62 C63 114.6(3)
C61 C62 C63 123.4(4)
F63 C63 C64 120.6(4)
F63 C63 C62 119.2(4)
C64 C63 C62 120.3(4)
F64 C64 C63 120.5(4)
F64 C64 C65 120.4(4)
C63 C64 C65 119.1(4)
F65 C65 C64 120.0(4)
F65 C65 C66 120.6(4)
C64 C65 C66 119.4(4)
F66 C66 C65 116.2(4)
F66 C66 C61 119.0(3)
C65 C66 C61 124.7(4)
C72 C71 C76 113.7(3)
C72 C71 B1 119.7(3)
C76 C71 B1 126.3(3)
F72 C72 C73 116.2(3)
F72 C72 C71 119.1(3)
C73 C72 C71 124.6(3)
F73 C73 C74 120.3(4)
F73 C73 C72 120.6(4)
C74 C73 C72 119.1(4)
F74 C74 C73 120.5(4)
F74 C74 C75 120.0(4)
C73 C74 C75 119.5(3)
F75 C75 C74 120.0(3)
F75 C75 C76 120.2(4)
C74 C75 C76 119.8(4)
F76 C76 C71 121.9(3)
F76 C76 C75 114.8(3)
C71 C76 C75 123.2(3)
C82 C81 C86 113.1(3)
C82 C81 B1 127.4(3)
C86 C81 B1 119.3(3)
F82 C82 C83 115.6(3)
F82 C82 C81 120.5(3)
C83 C82 C81 123.9(3)
F83 C83 C84 119.3(3)
F83 C83 C82 120.7(3)
C84 C83 C82 120.0(3)
F84 C84 C85 120.9(3)
F84 C84 C83 120.5(3)
C85 C84 C83 118.6(3)
F85 C85 C86 120.8(3)
F85 C85 C84 119.6(3)
C86 C85 C84 119.5(3)
F86 C86 C85 116.1(3)
F86 C86 C81 119.1(3)
C85 C86 C81 124.8(3)
C96 C91 C92 113.5(3)
C96 C91 B1 127.7(3)
C92 C91 B1 118.6(3)
F92 C92 C93 116.6(3)
F92 C92 C91 119.4(3)
C93 C92 C91 124.0(4)
F93 C93 C94 120.7(4)
F93 C93 C92 120.2(4)
C94 C93 C92 119.1(4)
F94 C94 C95 120.3(4)
F94 C94 C93 119.7(4)
C95 C94 C93 120.0(4)
F95 C95 C94 120.1(4)
F95 C95 C96 120.5(4)
C94 C95 C96 119.4(4)
F96 C96 C95 114.8(3)
F96 C96 C91 121.3(3)
C95 C96 C91 123.9(4)
C102 C101 C105 98.7(13)
C102 C101 H10A 112.0
C105 C101 H10A 112.0
C102 C101 H10B 112.0
C105 C101 H10B 112.0
H10A C101 H10B 109.7
C101 C102 C103 113.1(14)
C101 C102 H10C 109.0
C103 C102 H10C 109.0
C101 C102 H10D 109.0
C103 C102 H10D 109.0
H10C C102 H10D 107.8
C104 C103 C102 109.1(12)
C104 C103 H10E 109.9
C102 C103 H10E 109.9
C104 C103 H10F 109.9
C102 C103 H10F 109.9
H10E C103 H10F 108.3
C103 C104 C105 105.2(12)
C103 C104 H10G 110.7
C105 C104 H10G 110.7
C103 C104 H10H 110.7
C105 C104 H10H 110.7
H10G C104 H10H 108.8
C104 C105 C101 113.5(13)
C104 C105 H10I 108.9
C101 C105 H10I 108.9
C104 C105 H10J 108.9
C101 C105 H10J 108.9
H10I C105 H10J 107.7
C112 C111 C115 96.1(12)
C112 C111 H11A 112.5
C115 C111 H11A 112.5
C112 C111 H11B 112.5
C115 C111 H11B 112.5
H11A C111 H11B 110.0
C111 C112 C113 111.3(13)
C111 C112 H11C 109.4
C113 C112 H11C 109.4
C111 C112 H11D 109.4
C113 C112 H11D 109.4
H11C C112 H11D 108.0
C112 C113 C114 109.3(13)
C112 C113 H11E 109.8
C114 C113 H11E 109.8
C112 C113 H11F 109.8
C114 C113 H11F 109.8
H11E C113 H11F 108.3
C115 C114 C113 99.9(11)
C115 C114 H11G 111.8
C113 C114 H11G 111.8
C115 C114 H11H 111.8
C113 C114 H11H 111.8
H11G C114 H11H 109.5
C114 C115 C111 117.3(12)
C114 C115 H11I 108.0
C111 C115 H11I 108.0
C114 C115 H11J 108.0
C111 C115 H11J 108.0
H11I C115 H11J 107.2

loop_
_geom_bond_atom_site_label_1
_geom_bond_atom_site_label_2
_geom_bond_distance
Hf1 C1 2.250(4)
Hf1 C18 2.475(3)
Hf1 C16 2.488(3)
Hf1 C15 2.500(4)
Hf1 C11 2.506(4)
Hf1 C13 2.507(4)
Hf1 C20 2.508(3)
Hf1 C19 2.508(3)
Hf1 C14 2.522(4)
Hf1 C17 2.529(3)
Hf1 C12 2.542(4)
Hf1 P1 2.6326(9)
P1 C1 1.806(4)
P1 C51 1.821(4)
P1 C41 1.840(4)
C1 C2 1.346(5)
C3 C2 1.507(5)
C3 H3A 0.9700
C3 H3B 0.9700
C3 H3C 0.9700
C11 C15 1.417(5)
C11 C12 1.425(6)
C11 C21 1.495(6)
C12 C13 1.410(6)
C12 C22 1.499(6)
C13 C14 1.405(6)
C13 C23 1.504(6)
C14 C15 1.399(6)
C14 C24 1.518(6)
C15 C25 1.514(6)
C16 C17 1.406(5)
C16 C20 1.429(5)
C16 C26 1.515(5)
C17 C18 1.419(5)
C17 C27 1.501(5)
C18 C19 1.414(5)
C18 C28 1.509(5)
C19 C20 1.424(5)
C19 C29 1.505(5)
C20 C30 1.498(5)
C21 H21A 0.9700
C21 H21B 0.9700
C21 H21C 0.9700
C22 H22A 0.9700
C22 H22B 0.9700
C22 H22C 0.9700
C23 H23A 0.9700
C23 H23B 0.9700
C23 H23C 0.9700
C24 H24A 0.9700
C24 H24B 0.9700
C24 H24C 0.9700
C25 H25A 0.9700
C25 H25B 0.9700
C25 H25C 0.9700
C26 H26A 0.9700
C26 H26B 0.9700
C26 H26C 0.9700
C27 H27A 0.9700
C27 H27B 0.9700
C27 H27C 0.9700
C28 H28A 0.9700
C28 H28B 0.9700
C28 H28C 0.9700
C29 H29A 0.9700
C29 H29B 0.9700
C29 H29C 0.9700
C30 H30A 0.9700
C30 H30B 0.9700
C30 H30C 0.9700
C2 C31A 1.494(10)
C2 C31 1.500(10)
C31 C36 1.363(12)
C31 C32 1.365(11)
C32 C33 1.392(11)
C32 H32 0.9400
C33 C34 1.358(12)
C33 H33 0.9400
C34 C35 1.344(12)
C34 H34 0.9400
C35 C36 1.377(11)
C35 H35 0.9400
C36 H36 0.9400
C31A C32A 1.362(11)
C31A C36A 1.364(12)
C32A C33A 1.391(11)
C32A H32A 0.9400
C33A C34A 1.354(12)
C33A H33A 0.9400
C34A C35A 1.362(12)
C34A H34A 0.9400
C35A C36A 1.388(12)
C35A H35A 0.9400
C36A H36A 0.9400
C41 C42 1.382(6)
C41 C46 1.396(5)
C42 C43 1.378(6)
C42 H42 0.9400
C43 C44 1.381(7)
C43 H43 0.9400
C44 C45 1.375(7)
C44 H44 0.9400
C45 C46 1.386(6)
C45 H45 0.9400
C46 H46 0.9400
C51 C52 1.380(6)
C51 C56 1.383(6)
C52 C53 1.383(7)
C52 H52 0.9400
C53 C54 1.352(9)
C53 H53 0.9400
C54 C55 1.382(9)
C54 H54 0.9400
C55 C56 1.394(7)
C55 H55 0.9400
C56 H56 0.9400
B1 C61 1.653(5)
B1 C81 1.654(5)
B1 C71 1.655(5)
B1 C91 1.658(5)
C61 C66 1.387(5)
C61 C62 1.395(5)
F62 C62 1.336(5)
C62 C63 1.395(5)
F63 C63 1.344(5)
C63 C64 1.352(6)
F64 C64 1.342(5)
C64 C65 1.377(6)
F65 C65 1.346(5)
C65 C66 1.378(5)
F66 C66 1.353(4)
C71 C72 1.383(5)
C71 C76 1.388(5)
F72 C72 1.348(4)
C72 C73 1.379(5)
F73 C73 1.342(4)
C73 C74 1.365(6)
F74 C74 1.349(4)
C74 C75 1.367(6)
F75 C75 1.346(4)
C75 C76 1.389(5)
F76 C76 1.350(4)
C81 C82 1.384(5)
C81 C86 1.393(5)
F82 C82 1.350(4)
C82 C83 1.383(5)
F83 C83 1.342(4)
C83 C84 1.375(5)
F84 C84 1.333(4)
C84 C85 1.372(5)
F85 C85 1.346(4)
C85 C86 1.372(5)
F86 C86 1.352(4)
C91 C96 1.388(5)
C91 C92 1.394(5)
F92 C92 1.351(5)
C92 C93 1.382(6)
F93 C93 1.348(5)
C93 C94 1.369(7)
F94 C94 1.347(5)
C94 C95 1.359(6)
F95 C95 1.342(5)
C95 C96 1.387(5)
F96 C96 1.345(4)
C101 C102 1.443(13)
C101 C105 1.54(2)
C101 H10A 0.9800
C101 H10B 0.9800
C102 C103 1.457(14)
C102 H10C 0.9800
C102 H10D 0.9800
C103 C104 1.408(14)
C103 H10E 0.9800
C103 H10F 0.9800
C104 C105 1.435(14)
C104 H10G 0.9800
C104 H10H 0.9800
C105 H10I 0.9800
C105 H10J 0.9800
C111 C112 1.427(13)
C111 C115 1.550(19)
C111 H11A 0.9800
C111 H11B 0.9800
C112 C113 1.456(13)
C112 H11C 0.9800
C112 H11D 0.9800
C113 C114 1.463(13)
C113 H11E 0.9800
C113 H11F 0.9800
C114 C115 1.415(13)
C114 H11G 0.9800
C114 H11H 0.9800
C115 H11I 0.9800
C115 H11J 0.9800

loop_
_geom_torsion_atom_site_label_1
_geom_torsion_atom_site_label_2
_geom_torsion_atom_site_label_3
_geom_torsion_atom_site_label_4
_geom_torsion
C18 Hf1 P1 C1 -72.50(17)
C16 Hf1 P1 C1 -133.03(16)
C15 Hf1 P1 C1 72.40(19)
C11 Hf1 P1 C1 61.25(16)
C13 Hf1 P1 C1 116.06(17)
C20 Hf1 P1 C1 -112.37(16)
C19 Hf1 P1 C1 -80.25(16)
C14 Hf1 P1 C1 116.30(18)
C17 Hf1 P1 C1 -112.41(19)
C12 Hf1 P1 C1 86.64(17)
C1 Hf1 P1 C51 -112.0(2)
C18 Hf1 P1 C51 175.5(2)
C16 Hf1 P1 C51 115.0(2)
C15 Hf1 P1 C51 -39.6(2)
C11 Hf1 P1 C51 -50.7(2)
C13 Hf1 P1 C51 4.1(2)
C20 Hf1 P1 C51 135.6(2)
C19 Hf1 P1 C51 167.8(2)
C14 Hf1 P1 C51 4.3(2)
C17 Hf1 P1 C51 135.6(2)
C12 Hf1 P1 C51 -25.4(2)
C1 Hf1 P1 C41 89.7(2)
C18 Hf1 P1 C41 17.20(19)
C16 Hf1 P1 C41 -43.34(18)
C15 Hf1 P1 C41 162.1(2)
C11 Hf1 P1 C41 150.94(18)
C13 Hf1 P1 C41 -154.24(18)
C20 Hf1 P1 C41 -22.67(18)
C19 Hf1 P1 C41 9.45(18)
C14 Hf1 P1 C41 -154.00(19)
C17 Hf1 P1 C41 -22.7(2)
C12 Hf1 P1 C41 176.34(19)
C51 P1 C1 C2 -56.8(4)
C41 P1 C1 C2 61.7(4)
Hf1 P1 C1 C2 -176.0(4)
C51 P1 C1 Hf1 119.18(18)
C41 P1 C1 Hf1 -122.39(14)
C18 Hf1 C1 C2 -60.4(5)
C16 Hf1 C1 C2 -114.7(5)
C15 Hf1 C1 C2 40.3(5)
C11 Hf1 C1 C2 53.2(5)
C13 Hf1 C1 C2 99.2(5)
C20 Hf1 C1 C2 -116.5(5)
C19 Hf1 C1 C2 -87.3(5)
C14 Hf1 C1 C2 69.7(6)
C17 Hf1 C1 C2 -68.4(6)
C12 Hf1 C1 C2 86.3(5)
P1 Hf1 C1 C2 174.4(6)
C18 Hf1 C1 P1 125.24(12)
C16 Hf1 C1 P1 70.87(19)
C15 Hf1 C1 P1 -134.14(12)
C11 Hf1 C1 P1 -121.15(14)
C13 Hf1 C1 P1 -75.21(15)
C20 Hf1 C1 P1 69.14(13)
C19 Hf1 C1 P1 98.32(13)
C14 Hf1 C1 P1 -104.71(17)
C17 Hf1 C1 P1 117.24(16)
C12 Hf1 C1 P1 -88.09(14)
C1 Hf1 C11 C15 -157.6(2)
C18 Hf1 C11 C15 -55.6(3)
C16 Hf1 C11 C15 8.0(3)
C13 Hf1 C11 C15 77.2(2)
C20 Hf1 C11 C15 -51.5(7)
C19 Hf1 C11 C15 -84.5(3)
C14 Hf1 C11 C15 36.8(2)
C17 Hf1 C11 C15 -19.0(3)
C12 Hf1 C11 C15 113.8(3)
P1 Hf1 C11 C15 165.7(2)
C1 Hf1 C11 C12 88.6(2)
C18 Hf1 C11 C12 -169.5(2)
C16 Hf1 C11 C12 -105.8(3)
C15 Hf1 C11 C12 -113.8(3)
C13 Hf1 C11 C12 -36.7(2)
C20 Hf1 C11 C12 -165.3(6)
C19 Hf1 C11 C12 161.7(2)
C14 Hf1 C11 C12 -77.0(2)
C17 Hf1 C11 C12 -132.9(2)
P1 Hf1 C11 C12 51.9(2)
C1 Hf1 C11 C21 -34.7(4)
C18 Hf1 C11 C21 67.2(4)
C16 Hf1 C11 C21 130.9(4)
C15 Hf1 C11 C21 122.9(5)
C13 Hf1 C11 C21 -160.0(5)
C20 Hf1 C11 C21 71.4(8)
C19 Hf1 C11 C21 38.4(5)
C14 Hf1 C11 C21 159.7(5)
C17 Hf1 C11 C21 103.8(4)
C12 Hf1 C11 C21 -123.3(5)
P1 Hf1 C11 C21 -71.4(4)
C15 C11 C12 C13 -2.3(4)
C21 C11 C12 C13 -171.2(4)
Hf1 C11 C12 C13 64.4(3)
C15 C11 C12 C22 165.7(4)
C21 C11 C12 C22 -3.3(6)
Hf1 C11 C12 C22 -127.6(4)
C15 C11 C12 Hf1 -66.7(3)
C21 C11 C12 Hf1 124.4(4)
C1 Hf1 C12 C13 157.5(2)
C18 Hf1 C12 C13 -97.8(3)
C16 Hf1 C12 C13 0.9(3)
C15 Hf1 C12 C13 -77.5(3)
C11 Hf1 C12 C13 -115.4(3)
C20 Hf1 C12 C13 57.7(4)
C19 Hf1 C12 C13 -175.0(4)
C14 Hf1 C12 C13 -37.2(2)
C17 Hf1 C12 C13 -47.4(3)
P1 Hf1 C12 C13 114.6(2)
C1 Hf1 C12 C11 -87.1(2)
C18 Hf1 C12 C11 17.6(4)
C16 Hf1 C12 C11 116.3(3)
C15 Hf1 C12 C11 37.9(2)
C13 Hf1 C12 C11 115.4(3)
C20 Hf1 C12 C11 173.1(3)
C19 Hf1 C12 C11 -59.6(6)
C14 Hf1 C12 C11 78.2(2)
C17 Hf1 C12 C11 68.0(3)
P1 Hf1 C12 C11 -130.0(2)
C1 Hf1 C12 C22 33.5(5)
C18 Hf1 C12 C22 138.2(4)
C16 Hf1 C12 C22 -123.0(5)
C15 Hf1 C12 C22 158.5(5)
C11 Hf1 C12 C22 120.6(6)
C13 Hf1 C12 C22 -124.0(6)
C20 Hf1 C12 C22 -66.3(6)
C19 Hf1 C12 C22 61.0(8)
C14 Hf1 C12 C22 -161.1(5)
C17 Hf1 C12 C22 -171.4(4)
P1 Hf1 C12 C22 -9.3(5)
C11 C12 C13 C14 3.1(4)
C22 C12 C13 C14 -164.5(4)
Hf1 C12 C13 C14 67.4(3)
C11 C12 C13 C23 173.9(4)
C22 C12 C13 C23 6.3(7)
Hf1 C12 C13 C23 -121.8(4)
C11 C12 C13 Hf1 -64.3(3)
C22 C12 C13 Hf1 128.2(4)
C1 Hf1 C13 C14 -139.1(2)
C18 Hf1 C13 C14 10.3(3)
C16 Hf1 C13 C14 65.9(3)
C15 Hf1 C13 C14 -36.7(2)
C11 Hf1 C13 C14 -77.6(3)
C20 Hf1 C13 C14 91.3(3)
C19 Hf1 C13 C14 61.5(5)
C17 Hf1 C13 C14 31.7(3)
C12 Hf1 C13 C14 -114.7(3)
P1 Hf1 C13 C14 179.7(2)
C1 Hf1 C13 C12 -24.4(3)
C18 Hf1 C13 C12 125.1(2)
C16 Hf1 C13 C12 -179.4(2)
C15 Hf1 C13 C12 78.1(3)
C11 Hf1 C13 C12 37.1(2)
C20 Hf1 C13 C12 -154.0(2)
C19 Hf1 C13 C12 176.2(3)
C14 Hf1 C13 C12 114.7(3)
C17 Hf1 C13 C12 146.5(2)
P1 Hf1 C13 C12 -65.6(2)
C1 Hf1 C13 C23 100.4(4)
C18 Hf1 C13 C23 -110.1(4)
C16 Hf1 C13 C23 -54.5(4)
C15 Hf1 C13 C23 -157.1(5)
C11 Hf1 C13 C23 161.9(5)
C20 Hf1 C13 C23 -29.2(5)
C19 Hf1 C13 C23 -58.9(6)
C14 Hf1 C13 C23 -120.4(5)
C17 Hf1 C13 C23 -88.7(4)
C12 Hf1 C13 C23 124.8(5)
P1 Hf1 C13 C23 59.2(4)
C12 C13 C14 C15 -2.8(4)
C23 C13 C14 C15 -173.9(4)
Hf1 C13 C14 C15 65.2(3)
C12 C13 C14 C24 163.4(4)
C23 C13 C14 C24 -7.8(6)
Hf1 C13 C14 C24 -128.7(4)
C12 C13 C14 Hf1 -67.9(3)
C23 C13 C14 Hf1 120.9(4)
C1 Hf1 C14 C15 -57.8(3)
C18 Hf1 C14 C15 71.6(2)
C16 Hf1 C14 C15 125.4(2)
C11 Hf1 C14 C15 -37.5(2)
C13 Hf1 C14 C15 -115.5(3)
C20 Hf1 C14 C15 129.6(2)
C19 Hf1 C14 C15 88.2(3)
C17 Hf1 C14 C15 94.4(2)
C12 Hf1 C14 C15 -78.4(3)
P1 Hf1 C14 C15 -116.0(2)
C1 Hf1 C14 C13 57.8(3)
C18 Hf1 C14 C13 -172.8(2)
C16 Hf1 C14 C13 -119.0(2)
C15 Hf1 C14 C13 115.5(3)
C11 Hf1 C14 C13 78.1(3)
C20 Hf1 C14 C13 -114.8(2)
C19 Hf1 C14 C13 -156.3(2)
C17 Hf1 C14 C13 -150.1(3)
C12 Hf1 C14 C13 37.2(2)
P1 Hf1 C14 C13 -0.4(3)
C1 Hf1 C14 C24 177.9(4)
C18 Hf1 C14 C24 -52.8(4)
C16 Hf1 C14 C24 1.1(4)
C15 Hf1 C14 C24 -124.4(5)
C11 Hf1 C14 C24 -161.9(5)
C13 Hf1 C14 C24 120.1(5)
C20 Hf1 C14 C24 5.2(5)
C19 Hf1 C14 C24 -36.2(5)
C17 Hf1 C14 C24 -30.0(4)
C12 Hf1 C14 C24 157.2(5)
P1 Hf1 C14 C24 119.6(4)
C13 C14 C15 C11 1.3(4)
C24 C14 C15 C11 -164.2(4)
Hf1 C14 C15 C11 66.6(3)
C13 C14 C15 C25 167.6(4)
C24 C14 C15 C25 2.1(7)
Hf1 C14 C15 C25 -127.1(4)
C13 C14 C15 Hf1 -65.3(3)
C24 C14 C15 Hf1 129.2(4)
C12 C11 C15 C14 0.6(4)
C21 C11 C15 C14 169.5(4)
Hf1 C11 C15 C14 -67.2(3)
C12 C11 C15 C25 -166.5(4)
C21 C11 C15 C25 2.4(6)
Hf1 C11 C15 C25 125.7(4)
C12 C11 C15 Hf1 67.8(3)
C21 C11 C15 Hf1 -123.3(4)
C1 Hf1 C15 C14 139.1(2)
C18 Hf1 C15 C14 -113.9(2)
C16 Hf1 C15 C14 -59.9(2)
C11 Hf1 C15 C14 114.9(3)
C13 Hf1 C15 C14 36.8(2)
C20 Hf1 C15 C14 -77.9(3)
C19 Hf1 C15 C14 -120.1(2)
C17 Hf1 C15 C14 -82.0(2)
C12 Hf1 C15 C14 77.2(3)
P1 Hf1 C15 C14 94.7(2)
C1 Hf1 C15 C11 24.2(3)
C18 Hf1 C15 C11 131.2(2)
C16 Hf1 C15 C11 -174.8(2)
C13 Hf1 C15 C11 -78.1(3)
C20 Hf1 C15 C11 167.2(2)
C19 Hf1 C15 C11 125.0(2)
C14 Hf1 C15 C11 -114.9(3)
C17 Hf1 C15 C11 163.0(2)
C12 Hf1 C15 C11 -37.7(2)
P1 Hf1 C15 C11 -20.2(3)
C1 Hf1 C15 C25 -94.9(4)
C18 Hf1 C15 C25 12.1(4)
C16 Hf1 C15 C25 66.0(4)
C11 Hf1 C15 C25 -119.2(5)
C13 Hf1 C15 C25 162.7(5)
C20 Hf1 C15 C25 48.0(5)
C19 Hf1 C15 C25 5.8(5)
C14 Hf1 C15 C25 125.9(5)
C17 Hf1 C15 C25 43.9(4)
C12 Hf1 C15 C25 -156.9(5)
P1 Hf1 C15 C25 -139.3(4)
C1 Hf1 C16 C17 111.2(2)
C18 Hf1 C16 C17 36.4(2)
C15 Hf1 C16 C17 -44.3(2)
C11 Hf1 C16 C17 -48.9(3)
C13 Hf1 C16 C17 -101.2(2)
C20 Hf1 C16 C17 114.3(3)
C19 Hf1 C16 C17 77.0(2)
C14 Hf1 C16 C17 -71.9(2)
C12 Hf1 C16 C17 -101.8(3)
P1 Hf1 C16 C17 154.14(19)
C1 Hf1 C16 C20 -3.1(3)
C18 Hf1 C16 C20 -77.9(2)
C15 Hf1 C16 C20 -158.7(2)
C11 Hf1 C16 C20 -163.3(2)
C13 Hf1 C16 C20 144.4(2)
C19 Hf1 C16 C20 -37.3(2)
C14 Hf1 C16 C20 173.7(2)
C17 Hf1 C16 C20 -114.3(3)
C12 Hf1 C16 C20 143.9(2)
P1 Hf1 C16 C20 39.8(2)
C1 Hf1 C16 C26 -123.1(3)
C18 Hf1 C16 C26 162.1(4)
C15 Hf1 C16 C26 81.4(4)
C11 Hf1 C16 C26 76.7(4)
C13 Hf1 C16 C26 24.4(4)
C20 Hf1 C16 C26 -120.0(4)
C19 Hf1 C16 C26 -157.3(4)
C14 Hf1 C16 C26 53.8(4)
C17 Hf1 C16 C26 125.7(5)
C12 Hf1 C16 C26 23.9(4)
P1 Hf1 C16 C26 -80.2(4)
C20 C16 C17 C18 4.6(4)
C26 C16 C17 C18 175.0(4)
Hf1 C16 C17 C18 -62.8(2)
C20 C16 C17 C27 -160.3(4)
C26 C16 C17 C27 10.2(6)
Hf1 C16 C17 C27 132.3(4)
C20 C16 C17 Hf1 67.4(2)
C26 C16 C17 Hf1 -122.2(4)
C1 Hf1 C17 C16 -102.4(3)
C18 Hf1 C17 C16 -116.8(3)
C15 Hf1 C17 C16 138.7(2)
C11 Hf1 C17 C16 149.0(2)
C13 Hf1 C17 C16 89.8(2)
C20 Hf1 C17 C16 -38.0(2)
C19 Hf1 C17 C16 -78.9(2)
C14 Hf1 C17 C16 106.4(2)
C12 Hf1 C17 C16 114.7(2)
P1 Hf1 C17 C16 -37.9(3)
C1 Hf1 C17 C18 14.4(3)
C16 Hf1 C17 C18 116.8(3)
C15 Hf1 C17 C18 -104.5(2)
C11 Hf1 C17 C18 -94.3(2)
C13 Hf1 C17 C18 -153.4(2)
C20 Hf1 C17 C18 78.8(2)
C19 Hf1 C17 C18 37.9(2)
C14 Hf1 C17 C18 -136.8(2)
C12 Hf1 C17 C18 -128.6(2)
P1 Hf1 C17 C18 78.8(2)
C1 Hf1 C17 C27 134.9(4)
C18 Hf1 C17 C27 120.5(5)
C16 Hf1 C17 C27 -122.7(5)
C15 Hf1 C17 C27 16.0(4)
C11 Hf1 C17 C27 26.3(4)
C13 Hf1 C17 C27 -32.9(4)
C20 Hf1 C17 C27 -160.7(5)
C19 Hf1 C17 C27 158.4(5)
C14 Hf1 C17 C27 -16.3(4)
C12 Hf1 C17 C27 -8.0(5)
P1 Hf1 C17 C27 -160.6(4)
C16 C17 C18 C19 -5.1(4)
C27 C17 C18 C19 160.0(4)
Hf1 C17 C18 C19 -68.4(2)
C16 C17 C18 C28 -174.4(3)
C27 C17 C18 C28 -9.3(6)
Hf1 C17 C18 C28 122.3(4)
C16 C17 C18 Hf1 63.3(2)
C27 C17 C18 Hf1 -131.7(4)
C1 Hf1 C18 C19 -56.0(2)
C16 Hf1 C18 C19 77.8(2)
C15 Hf1 C18 C19 -170.8(2)
C11 Hf1 C18 C19 -144.1(2)
C13 Hf1 C18 C19 152.9(2)
C20 Hf1 C18 C19 36.9(2)
C14 Hf1 C18 C19 158.6(2)
C17 Hf1 C18 C19 113.8(3)
C12 Hf1 C18 C19 -154.4(2)
P1 Hf1 C18 C19 -14.3(2)
C1 Hf1 C18 C17 -169.8(2)
C16 Hf1 C18 C17 -36.0(2)
C15 Hf1 C18 C17 75.4(2)
C11 Hf1 C18 C17 102.1(2)
C13 Hf1 C18 C17 39.1(3)
C20 Hf1 C18 C17 -77.0(2)
C19 Hf1 C18 C17 -113.8(3)
C14 Hf1 C18 C17 44.8(2)
C12 Hf1 C18 C17 91.8(3)
P1 Hf1 C18 C17 -128.16(19)
C1 Hf1 C18 C28 66.7(3)
C16 Hf1 C18 C28 -159.5(4)
C15 Hf1 C18 C28 -48.1(3)
C11 Hf1 C18 C28 -21.4(4)
C13 Hf1 C18 C28 -84.5(4)
C20 Hf1 C18 C28 159.5(4)
C19 Hf1 C18 C28 122.6(4)
C14 Hf1 C18 C28 -78.7(3)
C17 Hf1 C18 C28 -123.5(4)
C12 Hf1 C18 C28 -31.8(5)
P1 Hf1 C18 C28 108.3(3)
C17 C18 C19 C20 3.6(4)
C28 C18 C19 C20 173.0(3)
Hf1 C18 C19 C20 -65.3(2)
C17 C18 C19 C29 -164.9(3)
C28 C18 C19 C29 4.4(6)
Hf1 C18 C19 C29 126.1(4)
C17 C18 C19 Hf1 68.9(2)
C28 C18 C19 Hf1 -121.7(4)
C1 Hf1 C19 C18 126.1(2)
C16 Hf1 C19 C18 -78.1(2)
C15 Hf1 C19 C18 11.5(3)
C11 Hf1 C19 C18 53.7(3)
C13 Hf1 C19 C18 -72.9(5)
C20 Hf1 C19 C18 -115.7(3)
C14 Hf1 C19 C18 -30.3(3)
C17 Hf1 C19 C18 -37.8(2)
C12 Hf1 C19 C18 98.7(5)
P1 Hf1 C19 C18 168.1(2)
C1 Hf1 C19 C20 -118.2(2)
C18 Hf1 C19 C20 115.7(3)
C16 Hf1 C19 C20 37.6(2)
C15 Hf1 C19 C20 127.2(2)
C11 Hf1 C19 C20 169.4(2)
C13 Hf1 C19 C20 42.8(5)
C14 Hf1 C19 C20 85.4(3)
C17 Hf1 C19 C20 77.9(2)
C12 Hf1 C19 C20 -145.6(5)
P1 Hf1 C19 C20 -76.2(2)
C1 Hf1 C19 C29 7.2(4)
C18 Hf1 C19 C29 -118.9(4)
C16 Hf1 C19 C29 163.0(4)
C15 Hf1 C19 C29 -107.5(4)
C11 Hf1 C19 C29 -65.2(4)
C13 Hf1 C19 C29 168.2(4)
C20 Hf1 C19 C29 125.4(5)
C14 Hf1 C19 C29 -149.2(3)
C17 Hf1 C19 C29 -156.7(4)
C12 Hf1 C19 C29 -20.2(7)
P1 Hf1 C19 C29 49.2(4)
C18 C19 C20 C16 -0.8(4)
C29 C19 C20 C16 167.1(4)
Hf1 C19 C20 C16 -65.3(2)
C18 C19 C20 C30 -168.1(4)
C29 C19 C20 C30 -0.2(6)
Hf1 C19 C20 C30 127.4(4)
C18 C19 C20 Hf1 64.5(2)
C29 C19 C20 Hf1 -127.6(4)
C17 C16 C20 C19 -2.3(4)
C26 C16 C20 C19 -173.2(3)
Hf1 C16 C20 C19 65.9(2)
C17 C16 C20 C30 165.8(3)
C26 C16 C20 C30 -5.1(6)
Hf1 C16 C20 C30 -126.0(3)
C17 C16 C20 Hf1 -68.2(2)
C26 C16 C20 Hf1 120.9(4)
C1 Hf1 C20 C19 63.1(2)
C18 Hf1 C20 C19 -36.8(2)
C16 Hf1 C20 C19 -114.6(3)
C15 Hf1 C20 C19 -82.6(3)
C11 Hf1 C20 C19 -41.4(7)
C13 Hf1 C20 C19 -163.1(2)
C14 Hf1 C20 C19 -122.3(2)
C17 Hf1 C20 C19 -77.5(2)
C12 Hf1 C20 C19 159.4(3)
P1 Hf1 C20 C19 102.5(2)
C1 Hf1 C20 C16 177.7(2)
C18 Hf1 C20 C16 77.8(2)
C15 Hf1 C20 C16 32.0(3)
C11 Hf1 C20 C16 73.2(7)
C13 Hf1 C20 C16 -48.5(3)
C19 Hf1 C20 C16 114.6(3)
C14 Hf1 C20 C16 -7.6(3)
C17 Hf1 C20 C16 37.1(2)
C12 Hf1 C20 C16 -86.0(4)
P1 Hf1 C20 C16 -142.9(2)
C1 Hf1 C20 C30 -63.4(4)
C18 Hf1 C20 C30 -163.3(4)
C16 Hf1 C20 C30 118.9(4)
C15 Hf1 C20 C30 151.0(3)
C11 Hf1 C20 C30 -167.9(6)
C13 Hf1 C20 C30 70.4(4)
C19 Hf1 C20 C30 -126.4(5)
C14 Hf1 C20 C30 111.3(4)
C17 Hf1 C20 C30 156.0(4)
C12 Hf1 C20 C30 32.9(6)
P1 Hf1 C20 C30 -23.9(3)
P1 C1 C2 C31A 17.8(10)
Hf1 C1 C2 C31A -154.8(9)
P1 C1 C2 C31 18.9(9)
Hf1 C1 C2 C31 -153.6(8)
P1 C1 C2 C3 -164.0(3)
Hf1 C1 C2 C3 23.5(7)
C1 C2 C31 C36 79.3(18)
C31A C2 C31 C36 -106(7)
C3 C2 C31 C36 -97.9(16)
C1 C2 C31 C32 -102.2(14)
C31A C2 C31 C32 73(6)
C3 C2 C31 C32 80.6(16)
C36 C31 C32 C33 5.1(17)
C2 C31 C32 C33 -173.5(17)
C31 C32 C33 C34 2.9(16)
C32 C33 C34 C35 -8(2)
C33 C34 C35 C36 5(2)
C32 C31 C36 C35 -9(2)
C2 C31 C36 C35 169.9(16)
C34 C35 C36 C31 4(3)
C1 C2 C31A C32A -111.7(18)
C31 C2 C31A C32A -117(8)
C3 C2 C31A C32A 70(2)
C1 C2 C31A C36A 82(2)
C31 C2 C31A C36A 76(6)
C3 C2 C31A C36A -96.8(18)
C36A C31A C32A C33A -14(3)
C2 C31A C32A C33A 179.0(14)
C31A C32A C33A C34A 0(2)
C32A C33A C34A C35A 14(2)
C33A C34A C35A C36A -13(3)
C32A C31A C36A C35A 15(3)
C2 C31A C36A C35A -177.2(16)
C34A C35A C36A C31A -2(3)
C1 P1 C41 C42 -5.3(4)
C51 P1 C41 C42 128.6(4)
Hf1 P1 C41 C42 -68.0(4)
C1 P1 C41 C46 173.9(3)
C51 P1 C41 C46 -52.2(4)
Hf1 P1 C41 C46 111.2(3)
C46 C41 C42 C43 -1.2(7)
P1 C41 C42 C43 178.0(4)
C41 C42 C43 C44 0.2(8)
C42 C43 C44 C45 0.3(9)
C43 C44 C45 C46 0.2(8)
C44 C45 C46 C41 -1.2(7)
C42 C41 C46 C45 1.7(6)
P1 C41 C46 C45 -177.5(4)
C1 P1 C51 C52 -135.9(4)
C41 P1 C51 C52 102.0(4)
Hf1 P1 C51 C52 -60.6(4)
C1 P1 C51 C56 51.1(5)
C41 P1 C51 C56 -71.1(4)
Hf1 P1 C51 C56 126.3(4)
C56 C51 C52 C53 -2.0(8)
P1 C51 C52 C53 -175.4(5)
C51 C52 C53 C54 -1.1(10)
C52 C53 C54 C55 2.5(11)
C53 C54 C55 C56 -0.9(11)
C52 C51 C56 C55 3.6(8)
P1 C51 C56 C55 176.5(4)
C54 C55 C56 C51 -2.2(10)
C81 B1 C61 C66 58.4(4)
C71 B1 C61 C66 -63.3(4)
C91 B1 C61 C66 174.6(3)
C81 B1 C61 C62 -130.7(4)
C71 B1 C61 C62 107.6(4)
C91 B1 C61 C62 -14.5(5)
C66 C61 C62 F62 178.5(3)
B1 C61 C62 F62 7.1(5)
C66 C61 C62 C63 -0.1(5)
B1 C61 C62 C63 -171.5(3)
F62 C62 C63 F63 1.4(5)
C61 C62 C63 F63 -179.9(3)
F62 C62 C63 C64 -178.0(3)
C61 C62 C63 C64 0.8(6)
F63 C63 C64 F64 -1.1(6)
C62 C63 C64 F64 178.3(4)
F63 C63 C64 C65 179.7(4)
C62 C63 C64 C65 -0.9(6)
F64 C64 C65 F65 0.4(6)
C63 C64 C65 F65 179.6(4)
F64 C64 C65 C66 -178.7(4)
C63 C64 C65 C66 0.4(6)
F65 C65 C66 F66 -0.5(5)
C64 C65 C66 F66 178.7(3)
F65 C65 C66 C61 -178.9(3)
C64 C65 C66 C61 0.2(6)
C62 C61 C66 F66 -178.8(3)
B1 C61 C66 F66 -6.7(5)
C62 C61 C66 C65 -0.4(5)
B1 C61 C66 C65 171.7(3)
C61 B1 C71 C72 -67.1(4)
C81 B1 C71 C72 168.4(3)
C91 B1 C71 C72 54.5(4)
C61 B1 C71 C76 106.3(4)
C81 B1 C71 C76 -18.3(5)
C91 B1 C71 C76 -132.2(4)
C76 C71 C72 F72 -177.9(3)
B1 C71 C72 F72 -3.8(5)
C76 C71 C72 C73 2.7(5)
B1 C71 C72 C73 176.8(3)
F72 C72 C73 F73 0.2(5)
C71 C72 C73 F73 179.7(3)
F72 C72 C73 C74 179.8(3)
C71 C72 C73 C74 -0.8(6)
F73 C73 C74 F74 -1.3(6)
C72 C73 C74 F74 179.2(4)
F73 C73 C74 C75 178.6(4)
C72 C73 C74 C75 -0.9(6)
F74 C74 C75 F75 0.7(6)
C73 C74 C75 F75 -179.2(4)
F74 C74 C75 C76 -179.6(4)
C73 C74 C75 C76 0.5(6)
C72 C71 C76 F76 177.3(3)
B1 C71 C76 F76 3.6(5)
C72 C71 C76 C75 -3.1(5)
B1 C71 C76 C75 -176.7(3)
F75 C75 C76 F76 1.0(5)
C74 C75 C76 F76 -178.7(3)
F75 C75 C76 C71 -178.7(3)
C74 C75 C76 C71 1.6(6)
C61 B1 C81 C82 11.2(5)
C71 B1 C81 C82 127.5(4)
C91 B1 C81 C82 -111.2(4)
C61 B1 C81 C86 -174.3(3)
C71 B1 C81 C86 -58.0(4)
C91 B1 C81 C86 63.3(4)
C86 C81 C82 F82 -177.9(3)
B1 C81 C82 F82 -3.1(6)
C86 C81 C82 C83 1.6(5)
B1 C81 C82 C83 176.4(3)
F82 C82 C83 F83 -2.5(5)
C81 C82 C83 F83 178.0(3)
F82 C82 C83 C84 177.4(3)
C81 C82 C83 C84 -2.1(6)
F83 C83 C84 F84 1.4(6)
C82 C83 C84 F84 -178.6(3)
F83 C83 C84 C85 -178.7(3)
C82 C83 C84 C85 1.4(6)
F84 C84 C85 F85 0.3(5)
C83 C84 C85 F85 -179.7(3)
F84 C84 C85 C86 179.6(3)
C83 C84 C85 C86 -0.3(6)
F85 C85 C86 F86 -0.9(5)
C84 C85 C86 F86 179.8(3)
F85 C85 C86 C81 179.2(3)
C84 C85 C86 C81 -0.1(6)
C82 C81 C86 F86 179.6(3)
B1 C81 C86 F86 4.3(5)
C82 C81 C86 C85 -0.5(5)
B1 C81 C86 C85 -175.8(3)
C61 B1 C91 C96 129.5(4)
C81 B1 C91 C96 -105.9(4)
C71 B1 C91 C96 14.2(5)
C61 B1 C91 C92 -56.4(4)
C81 B1 C91 C92 68.1(4)
C71 B1 C91 C92 -171.8(3)
C96 C91 C92 F92 177.6(3)
B1 C91 C92 F92 2.7(5)
C96 C91 C92 C93 -3.2(5)
B1 C91 C92 C93 -178.1(3)
F92 C92 C93 F93 1.8(5)
C91 C92 C93 F93 -177.4(3)
F92 C92 C93 C94 -178.1(3)
C91 C92 C93 C94 2.7(6)
F93 C93 C94 F94 -1.1(6)
C92 C93 C94 F94 178.8(3)
F93 C93 C94 C95 179.6(3)
C92 C93 C94 C95 -0.5(6)
F94 C94 C95 F95 -1.1(6)
C93 C94 C95 F95 178.2(3)
F94 C94 C95 C96 179.9(3)
C93 C94 C95 C96 -0.8(6)
F95 C95 C96 F96 0.8(5)
C94 C95 C96 F96 179.8(3)
F95 C95 C96 C91 -179.0(3)
C94 C95 C96 C91 0.0(6)
C92 C91 C96 F96 -177.9(3)
B1 C91 C96 F96 -3.6(6)
C92 C91 C96 C95 1.9(5)
B1 C91 C96 C95 176.2(3)
C105 C101 C102 C103 6(4)
C101 C102 C103 C104 -4(4)
C102 C103 C104 C105 0(3)
C103 C104 C105 C101 3(3)
C102 C101 C105 C104 -6(3)
C115 C111 C112 C113 -23(3)
C111 C112 C113 C114 26(3)
C112 C113 C114 C115 -15(3)
C113 C114 C115 C111 0(3)
C112 C111 C115 C114 14(3)
